data_4346687
loop_
_publ_author_name
'Poitras, Andrew M.'
'Bogart, Justin A.'
'Cole, Bren E.'
'Carroll, Patrick J.'
'Schelter, Eric J.'
'Graves, Christopher R.'

_publ_section_title
;
 Synthesis and Characterization of Aluminum Complexes of Redox-Active
 Pyridyl Nitroxide Ligands.
;
_journal_issue 22
_journal_name_full 'Inorganic chemistry'
_journal_page_first 10901
_journal_page_last 10908
_journal_paper_doi 10.1021/acs.inorgchem.5b01941
_journal_volume 54
_journal_year 2015
_chemical_formula_sum 'C23.5 H28 Al Cl F6 N4 O2'
_chemical_formula_weight 574.93
_space_group_IT_number 14
_space_group_name_Hall '-P 2yn'
_space_group_name_H-M_alt 'P 1 21/n 1'
_symmetry_cell_setting monoclinic
_symmetry_Int_Tables_number 14
_symmetry_space_group_name_H-M 'P 1 21/n 1'
_atom_sites_solution_hydrogens geom
_atom_sites_solution_primary direct
_audit_creation_method SHELXL-97
_cell_angle_alpha 90.00
_cell_angle_beta 100.472(4)
_cell_angle_gamma 90.00
_cell_formula_units_Z 4
_cell_length_a 11.8663(9)
_cell_length_b 8.8006(6)
_cell_length_c 26.587(2)
_cell_measurement_temperature 100(1)
_cell_volume 2730.2(3)
_computing_data_collection 'Bruker APEX2'
_computing_data_reduction 'Bruker SAINT'
_computing_structure_refinement 'SHELXL-97 (Sheldrick, 2008)'
_computing_structure_solution 'SHELXS-97 (Sheldrick, 2008)'
_diffrn_ambient_temperature 100(1)
_diffrn_measured_fraction_theta_full 0.995
_diffrn_measured_fraction_theta_max 0.995
_diffrn_measurement_device 'CCD Area Detector'
_diffrn_measurement_device_type 'Bruker APEXII'
_diffrn_measurement_method 'phi and omega scans'
_diffrn_radiation_monochromator graphite
_diffrn_radiation_source 'sealed tube'
_diffrn_radiation_type MoK\a
_diffrn_radiation_wavelength 0.71073
_diffrn_reflns_av_R_equivalents 0.0781
_diffrn_reflns_av_sigmaI/netI 0.0506
_diffrn_reflns_limit_h_max 15
_diffrn_reflns_limit_h_min -15
_diffrn_reflns_limit_k_max 11
_diffrn_reflns_limit_k_min -11
_diffrn_reflns_limit_l_max 34
_diffrn_reflns_limit_l_min -34
_diffrn_reflns_number 47137
_diffrn_reflns_theta_full 27.62
_diffrn_reflns_theta_max 27.62
_diffrn_reflns_theta_min 1.56
_exptl_absorpt_coefficient_mu 0.241
_exptl_absorpt_correction_T_max 0.7456
_exptl_absorpt_correction_T_min 0.4692
_exptl_absorpt_correction_type multi-scan
_exptl_absorpt_process_details '(SADABS; Sheldrick, 2007)'
_exptl_crystal_density_diffrn 1.399
_exptl_crystal_density_method 'not measured'
_exptl_crystal_description plate
_exptl_crystal_F_000 1188
_exptl_crystal_size_max 0.40
_exptl_crystal_size_mid 0.40
_exptl_crystal_size_min 0.10
_refine_diff_density_max 0.845
_refine_diff_density_min -0.605
_refine_diff_density_rms 0.114
_refine_ls_extinction_method none
_refine_ls_goodness_of_fit_ref 1.141
_refine_ls_hydrogen_treatment constr
_refine_ls_matrix_type full
_refine_ls_number_parameters 350
_refine_ls_number_reflns 6325
_refine_ls_number_restraints 57
_refine_ls_restrained_S_all 1.137
_refine_ls_R_factor_all 0.1670
_refine_ls_R_factor_gt 0.1257
_refine_ls_shift/su_max 0.017
_refine_ls_shift/su_mean 0.001
_refine_ls_structure_factor_coef Fsqd
_refine_ls_weighting_details 'calc w=1/[\s^2^(Fo^2^)+(0.1055P)^2^+14.1892P] where P=(Fo^2^+2Fc^2^)/3'
_refine_ls_weighting_scheme calc
_refine_ls_wR_factor_gt 0.3185
_refine_ls_wR_factor_ref 0.3443
_reflns_number_gt 4149
_reflns_number_total 6325
_reflns_threshold_expression >2sigma(I)
_cod_data_source_file ic5b01941_si_002.cif
_cod_data_source_block CMPD3(UP4565)
_cod_depositor_comments
;
The following automatic conversions were performed:

data name '_atom_site_symetry_multiplicity' was replaced with
'_atom_site_symmetry_multiplicity' as specified in the replacement
file
'/home/saulius/struct/COD-crude-data/automatic-downloads/DataCite-retrospective/ACS/depositions/lib/lists/replacement-tags.lst'.

Automatic conversion script
Id: cif_correct_tags 6909 2019-04-08 15:41:33Z antanas 
;
_cod_original_sg_symbol_H-M 'P 21/n     '
_cod_original_formula_sum 'C23.50 H28 Al Cl F6 N4 O2'
_cod_database_code 4346687

loop_
_symmetry_equiv_pos_as_xyz
'x, y, z'
'-x+1/2, y+1/2, -z+1/2'
'-x, -y, -z'
'x-1/2, -y-1/2, z-1/2'

loop_
_atom_site_label
_atom_site_type_symbol
_atom_site_fract_x
_atom_site_fract_y
_atom_site_fract_z
_atom_site_U_iso_or_equiv
_atom_site_adp_type
_atom_site_occupancy
_atom_site_symmetry_multiplicity
_atom_site_calc_flag
_atom_site_refinement_flags
_atom_site_disorder_assembly
_atom_site_disorder_group
Al1 Al 0.88418(17) 0.2487(2) 0.87435(7) 0.0435(5) Uani 1 1 d . . .
Cl1 Cl 0.92813(17) 0.10311(18) 0.94068(6) 0.0592(5) Uani 1 1 d . . .
N1 N 0.7611(5) 0.1334(5) 0.83040(19) 0.0428(12) Uani 1 1 d . . .
N2 N 0.9129(5) 0.0753(6) 0.7935(2) 0.0488(13) Uani 1 1 d . . .
N3 N 0.9895(5) 0.4202(6) 0.8890(2) 0.0467(12) Uani 1 1 d . . .
N4 N 0.8319(5) 0.5151(5) 0.9135(2) 0.0502(14) Uani 1 1 d . . .
O1 O 0.9630(4) 0.1907(5) 0.82549(16) 0.0481(11) Uani 1 1 d . . .
O2 O 0.7820(4) 0.3891(4) 0.88576(17) 0.0484(11) Uani 1 1 d . . .
C1 C 0.6503(6) 0.1196(7) 0.8346(2) 0.0462(15) Uani 1 1 d . . .
H1 H 0.6227 0.1773 0.8590 0.061 Uiso 1 1 calc R . .
C2 C 0.5770(6) 0.0238(6) 0.8042(3) 0.0472(15) Uani 1 1 d . . .
C3 C 0.6200(6) -0.0624(7) 0.7676(2) 0.0486(16) Uani 1 1 d . . .
H3 H 0.5712 -0.1276 0.7464 0.065 Uiso 1 1 calc R . .
C4 C 0.7299(6) -0.0528(7) 0.7626(2) 0.0440(14) Uani 1 1 d . . .
H4 H 0.7574 -0.1114 0.7384 0.059 Uiso 1 1 calc R . .
C5 C 0.8052(6) 0.0492(7) 0.7952(2) 0.0463(15) Uani 1 1 d . . .
C7 C 0.9974(6) -0.0212(8) 0.7709(3) 0.0530(17) Uani 1 1 d . . .
C8 C 0.9871(8) -0.1862(9) 0.7894(3) 0.071(2) Uani 1 1 d . . .
H8a H 1.0429 -0.2488 0.7774 0.106 Uiso 1 1 calc R . .
H8b H 0.9116 -0.2242 0.7763 0.106 Uiso 1 1 calc R . .
H8c H 1.0002 -0.1882 0.8262 0.106 Uiso 1 1 calc R . .
C9 C 0.9682(7) -0.0077(8) 0.7125(3) 0.0608(19) Uani 1 1 d . . .
H9a H 0.9782 0.0957 0.7026 0.091 Uiso 1 1 calc R . .
H9b H 0.8901 -0.0378 0.7008 0.091 Uiso 1 1 calc R . .
H9c H 1.0181 -0.0724 0.6974 0.091 Uiso 1 1 calc R . .
C10 C 1.1134(7) 0.0364(11) 0.7890(4) 0.079(3) Uani 1 1 d . . .
H10a H 1.1178 0.1405 0.7787 0.118 Uiso 1 1 calc R . .
H10b H 1.1673 -0.0233 0.7746 0.118 Uiso 1 1 calc R . .
H10c H 1.1313 0.0299 0.8257 0.118 Uiso 1 1 calc R . .
C11 C 1.0975(6) 0.4298(7) 0.8819(3) 0.0504(16) Uani 1 1 d . . .
H11 H 1.1278 0.3496 0.8658 0.067 Uiso 1 1 calc R . .
C12 C 1.1659(7) 0.5533(8) 0.8973(3) 0.0605(19) Uani 1 1 d . . .
C13 C 1.1165(8) 0.6744(8) 0.9218(3) 0.063(2) Uani 1 1 d . . .
H13 H 1.1604 0.7596 0.9328 0.084 Uiso 1 1 calc R . .
C14 C 1.0089(7) 0.6671(7) 0.9290(3) 0.0535(17) Uani 1 1 d . . .
H14 H 0.9783 0.7460 0.9456 0.071 Uiso 1 1 calc R . .
C15 C 0.9397(6) 0.5370(6) 0.9113(2) 0.0456(15) Uani 1 1 d . . .
C17 C 0.7496(7) 0.6176(7) 0.9327(3) 0.0554(17) Uani 1 1 d . . .
C18 C 0.7236(8) 0.7521(9) 0.8959(3) 0.078(2) Uani 1 1 d . . .
H18a H 0.7919 0.8113 0.8967 0.117 Uiso 1 1 calc R . .
H18b H 0.6652 0.8144 0.9060 0.117 Uiso 1 1 calc R . .
H18c H 0.6975 0.7150 0.8618 0.117 Uiso 1 1 calc R . .
C19 C 0.8006(8) 0.6718(11) 0.9869(3) 0.075(2) Uani 1 1 d . . .
H19a H 0.8383 0.5883 1.0064 0.113 Uiso 1 1 calc R . .
H19b H 0.7404 0.7094 1.0033 0.113 Uiso 1 1 calc R . .
H19c H 0.8550 0.7514 0.9851 0.113 Uiso 1 1 calc R . .
C20 C 0.6397(7) 0.5307(8) 0.9349(3) 0.065(2) Uani 1 1 d . . .
H20a H 0.6038 0.5019 0.9010 0.098 Uiso 1 1 calc R . .
H20b H 0.5886 0.5941 0.9497 0.098 Uiso 1 1 calc R . .
H20c H 0.6575 0.4412 0.9555 0.098 Uiso 1 1 calc R . .
C6 C 0.4487(2) 0.0104(3) 0.80896(13) 0.0610(19) Uani 1 1 d G . .
F1 F 0.4159(4) 0.1326(3) 0.83049(16) 0.0754(13) Uani 1 1 d G . .
F2 F 0.4360(4) -0.1085(4) 0.83706(18) 0.0976(19) Uani 1 1 d G . .
F3 F 0.3860(4) -0.0064(5) 0.76338(13) 0.0915(17) Uani 1 1 d G . .
C16 C 1.2879(3) 0.5636(5) 0.8853(2) 0.086(3) Uani 1 1 d G . .
F4 F 1.3248(5) 0.4295(5) 0.8743(2) 0.112(2) Uani 1 1 d G . .
F5 F 1.2878(6) 0.6556(7) 0.8466(3) 0.167(4) Uani 1 1 d G . .
F6 F 1.3556(5) 0.6179(9) 0.9258(3) 0.191(5) Uani 1 1 d G . .
C21 C 0.407(2) 0.018(2) 0.9679(7) 0.114(8) Uani 0.50 1 d PGU A -1
C22 C 0.5017(19) 0.104(2) 0.9602(9) 0.105(7) Uani 0.50 1 d PGU A -1
H22 H 0.4938 0.1753 0.9341 0.140 Uiso 0.50 1 calc PR A -1
C23 C 0.608(2) 0.082(3) 0.9917(11) 0.116(7) Uani 0.50 1 d PGU A -1
H23 H 0.6709 0.1386 0.9866 0.155 Uiso 0.50 1 calc PR A -1
C24 C 0.620(3) -0.026(4) 1.0309(11) 0.139(10) Uani 0.50 1 d PGU A -1
H24 H 0.6906 -0.0404 1.0520 0.185 Uiso 0.50 1 calc PR A -1
C25 C 0.525(3) -0.111(3) 1.0386(9) 0.157(11) Uani 0.50 1 d PGU A -1
H25 H 0.5332 -0.1828 1.0647 0.208 Uiso 0.50 1 calc PR A -1
C26 C 0.419(3) -0.089(3) 1.0071(8) 0.149(11) Uani 0.50 1 d PGU A -1
H26 H 0.3561 -0.1462 1.0122 0.198 Uiso 0.50 1 calc PR A -1
C27 C 0.2899(18) 0.0425(19) 0.9331(7) 0.100(5) Uani 0.50 1 d PGU A -1
H27a H 0.2346 -0.0247 0.9434 0.150 Uiso 0.50 1 calc PR A -1
H27b H 0.2961 0.0215 0.8983 0.150 Uiso 0.50 1 calc PR A -1
H27c H 0.2659 0.1459 0.9359 0.150 Uiso 0.50 1 calc PR A -1

loop_
_atom_site_aniso_label
_atom_site_aniso_U_11
_atom_site_aniso_U_22
_atom_site_aniso_U_33
_atom_site_aniso_U_23
_atom_site_aniso_U_13
_atom_site_aniso_U_12
Al1 0.0591(12) 0.0276(8) 0.0415(9) -0.0008(7) 0.0031(8) -0.0045(8)
Cl1 0.0841(13) 0.0386(8) 0.0482(9) 0.0080(7) -0.0061(8) -0.0120(8)
N1 0.058(3) 0.029(2) 0.040(3) -0.0005(19) 0.004(2) -0.003(2)
N2 0.058(4) 0.039(3) 0.048(3) -0.009(2) 0.005(3) 0.001(2)
N3 0.059(3) 0.032(2) 0.049(3) -0.001(2) 0.010(2) -0.006(2)
N4 0.068(4) 0.026(2) 0.054(3) -0.006(2) 0.006(3) -0.009(2)
O1 0.060(3) 0.035(2) 0.047(2) -0.0080(18) 0.004(2) -0.002(2)
O2 0.062(3) 0.0266(19) 0.055(3) -0.0065(18) 0.005(2) -0.0090(19)
C1 0.062(4) 0.029(3) 0.047(3) 0.001(2) 0.012(3) -0.005(3)
C2 0.056(4) 0.027(3) 0.058(4) 0.005(3) 0.009(3) -0.005(3)
C3 0.062(4) 0.028(3) 0.051(4) 0.000(3) -0.001(3) -0.007(3)
C4 0.057(4) 0.031(3) 0.044(3) -0.006(2) 0.010(3) -0.004(3)
C5 0.069(5) 0.031(3) 0.038(3) 0.001(2) 0.008(3) 0.006(3)
C7 0.061(4) 0.047(3) 0.050(4) -0.009(3) 0.008(3) 0.010(3)
C8 0.099(6) 0.050(4) 0.062(5) 0.005(4) 0.013(4) 0.021(4)
C9 0.081(5) 0.046(4) 0.057(4) -0.002(3) 0.017(4) 0.000(4)
C10 0.062(5) 0.079(6) 0.094(6) -0.027(5) 0.011(4) 0.009(4)
C11 0.062(4) 0.038(3) 0.050(4) -0.002(3) 0.007(3) -0.007(3)
C12 0.074(5) 0.052(4) 0.056(4) 0.001(3) 0.013(4) -0.020(4)
C13 0.088(6) 0.036(3) 0.062(4) -0.004(3) 0.003(4) -0.019(4)
C14 0.065(5) 0.036(3) 0.058(4) -0.004(3) 0.008(3) -0.013(3)
C15 0.063(4) 0.027(3) 0.045(3) -0.002(2) 0.006(3) -0.009(3)
C17 0.076(5) 0.034(3) 0.055(4) -0.005(3) 0.009(3) 0.005(3)
C18 0.096(7) 0.044(4) 0.087(6) 0.007(4) -0.001(5) 0.004(4)
C19 0.080(6) 0.077(5) 0.067(5) -0.021(4) 0.007(4) 0.010(5)
C20 0.081(6) 0.047(4) 0.069(5) -0.009(4) 0.017(4) 0.005(4)
C6 0.071(5) 0.038(3) 0.079(5) -0.005(3) 0.026(4) -0.007(3)
F1 0.067(3) 0.055(2) 0.109(4) -0.014(2) 0.028(3) -0.007(2)
F2 0.090(4) 0.053(3) 0.159(5) 0.028(3) 0.047(4) -0.010(3)
F3 0.056(3) 0.120(5) 0.097(4) -0.029(3) 0.009(3) -0.023(3)
C16 0.104(8) 0.056(5) 0.104(7) -0.018(5) 0.032(6) -0.019(5)
F4 0.092(4) 0.069(3) 0.194(7) -0.020(4) 0.071(4) -0.019(3)
F5 0.150(7) 0.126(6) 0.255(10) 0.076(7) 0.113(7) -0.009(5)
F6 0.077(4) 0.288(12) 0.216(9) -0.156(9) 0.048(5) -0.070(6)
C21 0.179(16) 0.071(16) 0.093(16) 0.010(13) 0.029(13) 0.002(14)
C22 0.169(16) 0.064(12) 0.076(13) -0.030(9) 0.005(10) -0.011(12)
C23 0.180(15) 0.072(13) 0.090(15) -0.048(10) 0.006(12) 0.027(12)
C24 0.22(2) 0.077(16) 0.106(17) -0.035(11) 0.002(17) 0.057(15)
C25 0.25(3) 0.11(2) 0.11(2) 0.013(16) 0.024(17) 0.052(18)
C26 0.24(2) 0.10(2) 0.11(2) 0.029(15) 0.031(17) 0.017(18)
C27 0.161(15) 0.058(10) 0.083(12) -0.018(9) 0.031(11) -0.008(11)

loop_
_atom_type_symbol
_atom_type_description
_atom_type_scat_dispersion_real
_atom_type_scat_dispersion_imag
_atom_type_scat_source
C C 0.0033 0.0016 'International Tables Vol C Tables 4.2.6.8 and 6.1.1.4'
H H 0.0000 0.0000 'International Tables Vol C Tables 4.2.6.8 and 6.1.1.4'
N N 0.0061 0.0033 'International Tables Vol C Tables 4.2.6.8 and 6.1.1.4'
O O 0.0106 0.0060 'International Tables Vol C Tables 4.2.6.8 and 6.1.1.4'
F F 0.0171 0.0103 'International Tables Vol C Tables 4.2.6.8 and 6.1.1.4'
Al Al 0.0645 0.0514 'International Tables Vol C Tables 4.2.6.8 and 6.1.1.4'
Cl Cl 0.1484 0.1585 'International Tables Vol C Tables 4.2.6.8 and 6.1.1.4'

loop_
_geom_angle_atom_site_label_1
_geom_angle_atom_site_label_2
_geom_angle_atom_site_label_3
_geom_angle
O2 Al1 O1 140.3(2)
O2 Al1 N3 82.0(2)
O1 Al1 N3 88.0(2)
O2 Al1 N1 90.3(2)
O1 Al1 N1 81.6(2)
N3 Al1 N1 153.1(2)
O2 Al1 Cl1 109.86(18)
O1 Al1 Cl1 109.83(17)
N3 Al1 Cl1 104.13(18)
N1 Al1 Cl1 102.75(17)
C1 N1 C5 120.6(5)
C1 N1 Al1 128.7(4)
C5 N1 Al1 110.4(5)
C5 N2 O1 114.9(5)
C5 N2 C7 129.4(5)
O1 N2 C7 114.3(5)
C11 N3 C15 121.0(5)
C11 N3 Al1 128.1(4)
C15 N3 Al1 110.8(4)
C15 N4 O2 114.5(5)
C15 N4 C17 129.6(5)
O2 N4 C17 114.8(5)
N2 O1 Al1 115.3(4)
N4 O2 Al1 113.6(4)
N1 C1 C2 122.2(6)
C1 C2 C3 118.2(6)
C1 C2 C6 121.7(6)
C3 C2 C6 120.1(5)
C4 C3 C2 121.3(6)
C3 C4 C5 119.3(6)
N2 C5 N1 115.2(6)
N2 C5 C4 126.4(6)
N1 C5 C4 118.4(6)
C10 C7 N2 109.0(6)
C10 C7 C9 109.4(7)
N2 C7 C9 108.3(5)
C10 C7 C8 110.2(7)
N2 C7 C8 107.7(6)
C9 C7 C8 112.3(6)
N3 C11 C12 122.6(7)
C11 C12 C13 117.1(7)
C11 C12 C16 120.8(7)
C13 C12 C16 122.0(6)
C14 C13 C12 121.1(7)
C13 C14 C15 119.8(7)
N4 C15 N3 114.3(5)
N4 C15 C14 127.4(6)
N3 C15 C14 118.3(6)
N4 C17 C20 109.2(5)
N4 C17 C18 108.6(6)
C20 C17 C18 109.8(7)
N4 C17 C19 109.8(6)
C20 C17 C19 108.3(7)
C18 C17 C19 111.1(6)
F2 C6 F3 109.4
F2 C6 F1 109.4
F3 C6 F1 109.5
F2 C6 C2 108.8(3)
F3 C6 C2 109.4(3)
F1 C6 C2 110.3(3)
F5 C16 F4 109.4
F5 C16 F6 109.4
F4 C16 F6 109.4
F5 C16 C12 109.3(5)
F4 C16 C12 111.0(4)
F6 C16 C12 108.1(4)
C22 C21 C26 120.0
C22 C21 C27 120.0
C26 C21 C27 120.0
C21 C22 C23 120.0
C22 C23 C24 119.99(5)
C25 C24 C23 120.0
C24 C25 C26 120.0
C25 C26 C21 120.00(5)

loop_
_geom_bond_atom_site_label_1
_geom_bond_atom_site_label_2
_geom_bond_distance
Al1 O2 1.795(5)
Al1 O1 1.807(5)
Al1 N3 1.953(6)
Al1 N1 1.977(5)
Al1 Cl1 2.165(2)
N1 C1 1.345(8)
N1 C5 1.370(8)
N2 C5 1.307(9)
N2 O1 1.387(6)
N2 C7 1.519(8)
N3 C11 1.332(9)
N3 C15 1.372(8)
N4 C15 1.306(9)
N4 O2 1.402(6)
N4 C17 1.486(9)
C1 C2 1.366(9)
C2 C3 1.400(9)
C2 C6 1.556(7)
C3 C4 1.337(10)
C4 C5 1.440(9)
C7 C10 1.464(11)
C7 C9 1.535(10)
C7 C8 1.546(10)
C11 C12 1.374(9)
C12 C13 1.429(11)
C12 C16 1.540(9)
C13 C14 1.327(11)
C14 C15 1.438(8)
C17 C20 1.522(11)
C17 C18 1.531(10)
C17 C19 1.535(10)
C6 F2 1.3100
C6 F3 1.3101
C6 F1 1.3101
C16 F5 1.3098
C16 F4 1.3101
C16 F6 1.3102
C21 C22 1.3949
C21 C26 1.3952
C21 C27 1.5400
C22 C23 1.3950
C23 C24 1.3953
C24 C25 1.3949
C25 C26 1.3950
